data_1534486
loop_
_publ_author_name
'Genkina, E.A.'
'Mill', B.V.'

_publ_section_title
;
 Crystal structures of sphens Na Sb Ge O5, Na Ta Ge O5 and Li Ta Si O5.
;
_journal_name_full Kristallografiya
_journal_page_first 1424
_journal_page_last 1428
_journal_volume 37
_journal_year 1992
_chemical_formula_sum 'Li O5 Si Ta'
_chemical_name_systematic 'Li Ta (Si O4) O'
_space_group_IT_number 14
_symmetry_space_group_name_Hall '-P 2ybc'
_symmetry_space_group_name_H-M 'P 1 21/c 1'
_cell_angle_alpha 90
_cell_angle_beta 119.18
_cell_angle_gamma 90
_cell_formula_units_Z 4
_cell_length_a 7.396
_cell_length_b 7.93
_cell_length_c 7.444
_cell_volume 381.186
_citation_journal_id_ASTM KRISAJ
_cod_data_source_file Genkina_KRISAJ_1992_1315.cif
_cod_data_source_block Li1O5Si1Ta1
_cod_original_cell_volume 381.1857
_cod_original_formula_sum 'Li1 O5 Si1 Ta1'
_cod_database_code 1534486

loop_
_symmetry_equiv_pos_as_xyz
x,y,z
-x,y+1/2,-z+1/2
-x,-y,-z
x,-y-1/2,z-1/2

loop_
_atom_site_label
_atom_site_type_symbol
_atom_site_fract_x
_atom_site_fract_y
_atom_site_fract_z
_atom_site_occupancy
_atom_site_U_iso_or_equiv
O1 O-2 0.2493 0.1714 0.2483 1 0.0
O4 O-2 0.9449 0.2657 0.8574 1 0.0
Si1 Si+4 0.2505 0.6079 0.2568 1 0.0
O5 O-2 0.7312 -0.0133 0.4111 1 0.0
Ta1 Ta+5 0.7482 0.7599 0.5094 1 0.0
Li1 Li+1 0.748 0.066 0.802 1 0.0
O2 O-2 0.5576 0.2396 0.1431 1 0.0
O3 O-2 0.7608 -0.0116 0.0722 1 0.0
